data_7708540
loop_
_publ_author_name
'Yu, Zong-Mei'
'Zhao, Sheng-Ze'
'Wang, Yu-Ting'
'Xu, Peng-Yu'
'Qin, Chun-Yan'
'Li, Yong-Hua'
'Zhou, Xin-Hui'
'Wang, Shi'

_publ_section_title
;
 Anion-driven supramolecular modulation of spin-crossover properties in
 mononuclear iron(III) Schiff-base complexes.
;
_journal_name_full 'Dalton transactions (Cambridge, England : 2003)'
_journal_paper_doi 10.1039/d1dt02394b
_journal_year 2021
_chemical_formula_sum 'C20 H21 F2 Fe N5 O5'
_chemical_formula_weight 505.26
_space_group_crystal_system monoclinic
_space_group_IT_number 14
_space_group_name_Hall '-P 2yn'
_space_group_name_H-M_alt 'P 1 21/n 1'
_atom_sites_solution_hydrogens mixed
_audit_creation_method SHELXL-2014/7
_audit_update_record
;
2021-07-19 deposited with the CCDC.	2021-10-08 downloaded from the CCDC.
;
_cell_angle_alpha 90
_cell_angle_beta 110.931(5)
_cell_angle_gamma 90
_cell_formula_units_Z 8
_cell_length_a 18.433(4)
_cell_length_b 13.214(3)
_cell_length_c 18.843(4)
_cell_measurement_reflns_used 10083
_cell_measurement_temperature 298(2)
_cell_measurement_theta_max 27.87
_cell_measurement_theta_min 2.46
_cell_volume 4286.8(16)
_computing_structure_refinement 'SHELXL-2014/7 (Sheldrick, 2014)'
_diffrn_ambient_temperature 298(2)
_diffrn_measured_fraction_theta_full 0.995
_diffrn_measured_fraction_theta_max 0.985
_diffrn_measurement_device_type 'CCD area detector'
_diffrn_measurement_method 'phi and omega scans'
_diffrn_radiation_type MoK\a
_diffrn_radiation_wavelength 0.71073
_diffrn_reflns_av_R_equivalents 0.0430
_diffrn_reflns_av_unetI/netI 0.0442
_diffrn_reflns_Laue_measured_fraction_full 0.995
_diffrn_reflns_Laue_measured_fraction_max 0.985
_diffrn_reflns_limit_h_max 21
_diffrn_reflns_limit_h_min -24
_diffrn_reflns_limit_k_max 16
_diffrn_reflns_limit_k_min -17
_diffrn_reflns_limit_l_max 24
_diffrn_reflns_limit_l_min -24
_diffrn_reflns_number 32658
_diffrn_reflns_point_group_measured_fraction_full 0.995
_diffrn_reflns_point_group_measured_fraction_max 0.985
_diffrn_reflns_theta_full 25.242
_diffrn_reflns_theta_max 27.877
_diffrn_reflns_theta_min 2.468
_exptl_absorpt_coefficient_mu 0.765
_exptl_absorpt_correction_type multi-scan
_exptl_absorpt_process_details 'SADABS; Bruker, 2000'
_exptl_crystal_colour black
_exptl_crystal_density_diffrn 1.566
_exptl_crystal_description needle
_exptl_crystal_F_000 2080
_exptl_crystal_preparation 'Magnetic properties'
_exptl_crystal_size_max 0.140
_exptl_crystal_size_mid 0.130
_exptl_crystal_size_min 0.120
_exptl_transmission_factor_max 0.912
_exptl_transmission_factor_min 0.898
_refine_diff_density_max 1.014
_refine_diff_density_min -0.635
_refine_diff_density_rms 0.075
_refine_ls_extinction_method none
_refine_ls_goodness_of_fit_ref 1.029
_refine_ls_hydrogen_treatment mixed
_refine_ls_matrix_type full
_refine_ls_number_parameters 611
_refine_ls_number_reflns 10083
_refine_ls_number_restraints 13
_refine_ls_restrained_S_all 1.052
_refine_ls_R_factor_all 0.0932
_refine_ls_R_factor_gt 0.0620
_refine_ls_shift/su_max 0.001
_refine_ls_shift/su_mean 0.000
_refine_ls_structure_factor_coef Fsqd
_refine_ls_weighting_details 'w=1/[\s^2^(Fo^2^)+(0.0624P)^2^+8.0984P] where P=(Fo^2^+2Fc^2^)/3'
_refine_ls_weighting_scheme calc
_refine_ls_wR_factor_gt 0.1455
_refine_ls_wR_factor_ref 0.1665
_reflns_Friedel_coverage 0.000
_reflns_number_gt 7162
_reflns_number_total 10083
_reflns_threshold_expression 'I > 2\s(I)'
_cod_data_source_file d1dt02394b2.cif
_cod_data_source_block 1111_CCDC1
_cod_depositor_comments
;
The following automatic conversions were performed:

data item '_exptl_absorpt_correction_type' value 'Multi-scan' was
changed to 'multi-scan' in accordance with the
/home/data/users/saulius/crontab/automatic-downloads/rss-feeds/RSC/lib/dictionaries/cif_core.dic
dictionary named 'cif_core.dic' version 2.4.2 last updated on
2011-04-26.

Automatic conversion script
Id: cif_fix_values 7556 2019-12-06 15:28:31Z antanas 

2024-09-23
Z value and formula fixed to values more according to usual
chemical conventions.                 miguel
;
_cod_original_formula_sum 'C40 H42 F4 Fe2 N10 O10'
_cod_original_formula_weight 1010.53
_cod_original_formula_units_Z 4
_cod_original_cell_volume 4286.7(17)
_cod_original_sg_symbol_H-M 'P 21/n'
_cod_database_code 7708540
_shelx_shelxl_version_number 2014/7
_shelx_space_group_comment
;
The symmetry employed for this shelxl refinement is uniquely defined
by the following loop, which should always be used as a source of
symmetry information in preference to the above space-group names.
They are only intended as comments.
;
_shelx_estimated_absorpt_t_min 0.901
_shelx_estimated_absorpt_t_max 0.914

loop_
_space_group_symop_operation_xyz
'x, y, z'
'-x+1/2, y+1/2, -z+1/2'
'-x, -y, -z'
'x-1/2, -y-1/2, z-1/2'

loop_
_atom_site_label
_atom_site_type_symbol
_atom_site_fract_x
_atom_site_fract_y
_atom_site_fract_z
_atom_site_U_iso_or_equiv
_atom_site_adp_type
_atom_site_occupancy
_atom_site_site_symmetry_order
_atom_site_calc_flag
_atom_site_refinement_flags_posn
_atom_site_refinement_flags_adp
_atom_site_refinement_flags_occupancy
_atom_site_disorder_assembly
_atom_site_disorder_group
Fe1 Fe 0.18794(3) 0.81567(4) 0.22845(3) 0.03551(14) Uani 1 1 d . . . . .
O1 O 0.19878(15) 0.8523(2) 0.32972(14) 0.0483(6) Uani 1 1 d . . . . .
C1 C 0.2626(2) 0.8732(3) 0.38803(18) 0.0393(7) Uani 1 1 d . . . . .
C2 C 0.2557(2) 0.9259(3) 0.4501(2) 0.0514(9) Uani 1 1 d . . . . .
H1 H 0.2067 0.9409 0.4507 0.062 Uiso 1 1 calc R U . . .
C3 C 0.3210(3) 0.9557(3) 0.5102(2) 0.0557(10) Uani 1 1 d . . . . .
H2 H 0.3162 0.9916 0.5508 0.067 Uiso 1 1 calc R U . . .
C4 C 0.3931(2) 0.9316(3) 0.5091(2) 0.0512(10) Uani 1 1 d . . . . .
F1 F 0.45707(15) 0.9642(2) 0.56796(14) 0.0745(8) Uani 1 1 d . . . . .
C5 C 0.4030(2) 0.8763(3) 0.4526(2) 0.0465(9) Uani 1 1 d . . . . .
H3 H 0.4526 0.8591 0.4547 0.056 Uiso 1 1 calc R U . . .
C6 C 0.3374(2) 0.8451(3) 0.39079(19) 0.0389(7) Uani 1 1 d . . . . .
C7 C 0.3499(2) 0.7790(3) 0.33560(19) 0.0403(8) Uani 1 1 d . . . . .
H4 H 0.4007 0.7585 0.3444 0.048 Uiso 1 1 calc R U . . .
N1 N 0.29684(17) 0.7461(2) 0.27524(15) 0.0384(6) Uani 1 1 d . . . . .
C8 C 0.3178(2) 0.6759(3) 0.2248(2) 0.0456(8) Uani 1 1 d . . . . .
H5 H 0.3056 0.6068 0.2340 0.055 Uiso 1 1 calc R U . . .
H6 H 0.3730 0.6801 0.2341 0.055 Uiso 1 1 calc R U . . .
C9 C 0.2717(2) 0.7060(3) 0.1440(2) 0.0472(9) Uani 1 1 d . . . . .
H7 H 0.2924 0.7683 0.1317 0.057 Uiso 1 1 calc R U . . .
H8 H 0.2758 0.6538 0.1095 0.057 Uiso 1 1 calc R U . . .
N2 N 0.18956(19) 0.7204(2) 0.13474(17) 0.0420(7) Uani 1 1 d . . . . .
H9 H 0.166(2) 0.753(3) 0.098(2) 0.051(12) Uiso 1 1 d . . . . .
C10 C 0.1444(2) 0.6245(3) 0.1284(2) 0.0480(9) Uani 1 1 d . . . . .
C11 C 0.1292(2) 0.6045(3) 0.2011(2) 0.0488(9) Uani 1 1 d . . . . .
H10 H 0.0889 0.5538 0.1919 0.059 Uiso 1 1 calc R U . . .
H11 H 0.1761 0.5788 0.2397 0.059 Uiso 1 1 calc R U . . .
N3 N 0.10498(19) 0.6988(2) 0.22770(17) 0.0437(7) Uani 1 1 d . . . . .
H12 H 0.109(3) 0.693(4) 0.271(3) 0.065(15) Uiso 1 1 d . . . . .
C12 C 0.0253(2) 0.7314(3) 0.1811(2) 0.0492(9) Uani 1 1 d . . . . .
H13 H -0.0124 0.6949 0.1963 0.059 Uiso 1 1 calc R U . . .
H14 H 0.0150 0.7174 0.1278 0.059 Uiso 1 1 calc R U . . .
C13 C 0.0191(2) 0.8431(3) 0.1930(2) 0.0480(9) Uani 1 1 d . . . . .
H15 H -0.0305 0.8688 0.1592 0.058 Uiso 1 1 calc R U . . .
H16 H 0.0237 0.8567 0.2450 0.058 Uiso 1 1 calc R U . . .
N4 N 0.08289(17) 0.8911(2) 0.17642(16) 0.0403(6) Uani 1 1 d . . . . .
C14 C 0.0689(2) 0.9649(3) 0.1290(2) 0.0431(8) Uani 1 1 d . . . . .
H17 H 0.0183 0.9892 0.1088 0.052 Uiso 1 1 calc R U . . .
C15 C 0.1267(2) 1.0122(3) 0.10509(19) 0.0408(8) Uani 1 1 d . . . . .
C16 C 0.1005(2) 1.0826(3) 0.0445(2) 0.0495(9) Uani 1 1 d . . . . .
H18 H 0.0482 1.0995 0.0231 0.059 Uiso 1 1 calc R U . . .
C17 C 0.1532(3) 1.1249(3) 0.0182(2) 0.0528(10) Uani 1 1 d . . . . .
F2 F 0.12821(18) 1.1915(2) -0.04088(14) 0.0754(8) Uani 1 1 d . . . . .
C18 C 0.2314(3) 1.1045(3) 0.0487(2) 0.0544(10) Uani 1 1 d . . . . .
H19 H 0.2658 1.1359 0.0297 0.065 Uiso 1 1 calc R U . . .
C19 C 0.2578(2) 1.0367(3) 0.1081(2) 0.0455(8) Uani 1 1 d . . . . .
H20 H 0.3106 1.0228 0.1293 0.055 Uiso 1 1 calc R U . . .
C20 C 0.2068(2) 0.9886(3) 0.13697(18) 0.0391(8) Uani 1 1 d . . . . .
O2 O 0.23509(14) 0.92555(19) 0.19489(14) 0.0450(6) Uani 1 1 d . . . . .
O3 O 0.32328(18) 0.9381(2) 0.75031(14) 0.0589(8) Uani 1 1 d . . . . .
C21 C 0.3844(2) 0.9979(3) 0.7813(2) 0.0488(9) Uani 1 1 d . . . . .
C22 C 0.4227(3) 1.0377(4) 0.7357(3) 0.0659(12) Uani 1 1 d . . . . .
H21 H 0.4053 1.0208 0.6844 0.079 Uiso 1 1 calc R U . . .
C23 C 0.4856(3) 1.1013(4) 0.7647(3) 0.0747(14) Uani 1 1 d . . . . .
H22 H 0.5105 1.1273 0.7336 0.090 Uiso 1 1 calc R U . . .
C24 C 0.5108(3) 1.1256(4) 0.8405(3) 0.0750(14) Uani 1 1 d . . . . .
F3 F 0.5735(2) 1.1876(3) 0.8690(2) 0.1141(13) Uani 1 1 d . . . . .
C25 C 0.4745(3) 1.0912(4) 0.8871(3) 0.0653(12) Uani 1 1 d . . . . .
H23 H 0.4921 1.1105 0.9379 0.078 Uiso 1 1 calc R U . . .
C26 C 0.4099(2) 1.0260(3) 0.8580(2) 0.0465(9) Uani 1 1 d . . . . .
C27 C 0.3741(2) 0.9899(3) 0.9090(2) 0.0522(10) Uani 1 1 d . . . . .
H24 H 0.3935 1.0140 0.9587 0.063 Uiso 1 1 calc R U . . .
N5 N 0.3178(2) 0.9275(3) 0.89224(17) 0.0488(8) Uani 1 1 d . . . . .
C28 C 0.2875(3) 0.8945(4) 0.9508(3) 0.0713(14) Uani 1 1 d . . . . .
H25 H 0.2344 0.9171 0.9384 0.086 Uiso 1 1 calc R U . . .
H26 H 0.3188 0.9220 0.9999 0.086 Uiso 1 1 calc R U . . .
C29 C 0.2913(4) 0.7817(4) 0.9523(2) 0.0752(15) Uani 1 1 d . . . . .
H27 H 0.3450 0.7597 0.9701 0.090 Uiso 1 1 calc R U . . .
H28 H 0.2674 0.7556 0.9868 0.090 Uiso 1 1 calc R U . . .
N6 N 0.2499(2) 0.7429(3) 0.8749(2) 0.0529(8) Uani 1 1 d . . . . .
H29 H 0.203(3) 0.742(4) 0.860(3) 0.080(18) Uiso 1 1 d . . . . .
C30 C 0.2744(3) 0.6399(3) 0.8633(3) 0.0650(12) Uani 1 1 d . . . . .
H30 H 0.2358 0.6095 0.8189 0.078 Uiso 1 1 calc R U . . .
H31 H 0.2793 0.5980 0.9071 0.078 Uiso 1 1 calc R U . . .
C31 C 0.3512(3) 0.6461(3) 0.8524(3) 0.0650(12) Uani 1 1 d . . . . .
H32 H 0.3915 0.6652 0.8998 0.078 Uiso 1 1 calc R U . . .
H33 H 0.3644 0.5804 0.8375 0.078 Uiso 1 1 calc R U . . .
N7 N 0.3470(2) 0.7207(3) 0.7938(2) 0.0561(9) Uani 1 1 d . . . . .
H34 H 0.385(3) 0.753(4) 0.799(3) 0.08(2) Uiso 1 1 d . . . . .
C32 C 0.3225(4) 0.6706(6) 0.7189(3) 0.110(2) Uani 1 1 d D U . . .
H35 H 0.3688 0.6537 0.7083 0.132 Uiso 1 1 calc R U . . .
H36 H 0.2973 0.6074 0.7226 0.132 Uiso 1 1 calc R U . . .
C33 C 0.2726(3) 0.7240(5) 0.6569(3) 0.0932(18) Uani 1 1 d D U . . .
H37 H 0.2447 0.6770 0.6169 0.112 Uiso 1 1 calc R U . . .
H38 H 0.3026 0.7688 0.6372 0.112 Uiso 1 1 calc R U . . .
N8 N 0.2175(2) 0.7829(3) 0.6792(2) 0.0637(11) Uani 1 1 d . . . . .
C34 C 0.1515(2) 0.8025(4) 0.6287(2) 0.0616(12) Uani 1 1 d . . . . .
H39 H 0.1411 0.7769 0.5802 0.074 Uiso 1 1 calc R U . . .
C35 C 0.0918(2) 0.8615(3) 0.6417(2) 0.0503(9) Uani 1 1 d . . . . .
C36 C 0.0224(3) 0.8759(4) 0.5799(3) 0.0734(15) Uani 1 1 d . . . . .
H40 H 0.0168 0.8511 0.5321 0.088 Uiso 1 1 calc R U . . .
C37 C -0.0363(3) 0.9267(4) 0.5910(3) 0.0760(15) Uani 1 1 d . . . . .
F4 F -0.10410(19) 0.9424(4) 0.5305(2) 0.1306(17) Uani 1 1 d . . . . .
C38 C -0.0327(2) 0.9618(3) 0.6606(3) 0.0625(12) Uani 1 1 d . . . . .
H41 H -0.0750 0.9944 0.6664 0.075 Uiso 1 1 calc R U . . .
C39 C 0.0350(2) 0.9478(3) 0.7217(2) 0.0521(9) Uani 1 1 d . . . . .
H42 H 0.0380 0.9698 0.7696 0.063 Uiso 1 1 calc R U . . .
C40 C 0.0995(2) 0.9009(3) 0.7130(2) 0.0416(8) Uani 1 1 d . . . . .
O4 O 0.16514(16) 0.8969(2) 0.77198(15) 0.0559(7) Uani 1 1 d . . . . .
Fe2 Fe 0.26707(3) 0.84621(4) 0.78999(3) 0.03957(14) Uani 1 1 d . . . . .
N9 N 0.0794(2) 0.7786(3) 0.9385(2) 0.0587(9) Uani 1 1 d . . . . .
O5 O 0.0744(3) 0.8101(4) 0.9960(2) 0.138(2) Uani 1 1 d . . . . .
O6 O 0.0378(3) 0.8109(5) 0.8771(2) 0.1309(19) Uani 1 1 d . . . . .
O7 O 0.1220(4) 0.7091(5) 0.9433(3) 0.154(3) Uani 1 1 d . . . . .
N10 N 0.5388(2) 0.8146(3) 0.9053(2) 0.0663(10) Uani 1 1 d . . . . .
O8 O 0.4954(3) 0.8030(4) 0.9407(2) 0.1086(15) Uani 1 1 d . . . . .
O9 O 0.5144(3) 0.7931(4) 0.8386(2) 0.1117(16) Uani 1 1 d . . . . .
O10 O 0.5993(3) 0.8528(6) 0.9374(5) 0.196(4) Uani 1 1 d . . . . .

loop_
_atom_site_aniso_label
_atom_site_aniso_U_11
_atom_site_aniso_U_22
_atom_site_aniso_U_33
_atom_site_aniso_U_23
_atom_site_aniso_U_13
_atom_site_aniso_U_12
Fe1 0.0350(3) 0.0350(3) 0.0303(2) 0.00027(18) 0.00413(19) 0.00136(19)
O1 0.0393(14) 0.0634(17) 0.0380(13) -0.0104(12) 0.0085(11) -0.0013(12)
C1 0.0406(18) 0.0373(18) 0.0334(16) 0.0020(13) 0.0053(14) 0.0011(14)
C2 0.050(2) 0.059(2) 0.0428(19) -0.0050(17) 0.0137(17) 0.0083(19)
C3 0.062(3) 0.059(2) 0.0363(18) -0.0089(17) 0.0065(17) 0.011(2)
C4 0.053(2) 0.046(2) 0.0377(18) -0.0031(15) -0.0056(16) 0.0084(17)
F1 0.0597(15) 0.0820(19) 0.0539(14) -0.0217(13) -0.0138(12) 0.0082(13)
C5 0.0412(19) 0.042(2) 0.0456(19) 0.0000(16) 0.0028(16) 0.0073(16)
C6 0.0406(18) 0.0355(17) 0.0342(16) 0.0026(13) 0.0055(14) 0.0021(14)
C7 0.0386(18) 0.0407(18) 0.0389(17) 0.0073(14) 0.0105(15) 0.0073(15)
N1 0.0451(16) 0.0340(15) 0.0328(14) 0.0014(11) 0.0099(12) 0.0049(12)
C8 0.049(2) 0.047(2) 0.0419(18) -0.0056(15) 0.0170(16) 0.0091(17)
C9 0.050(2) 0.056(2) 0.0390(18) -0.0034(16) 0.0190(16) 0.0005(18)
N2 0.0517(18) 0.0408(16) 0.0287(14) 0.0002(12) 0.0086(13) -0.0002(14)
C10 0.053(2) 0.040(2) 0.048(2) -0.0083(16) 0.0146(17) -0.0092(17)
C11 0.053(2) 0.0358(19) 0.052(2) 0.0038(16) 0.0121(18) -0.0019(16)
N3 0.0527(19) 0.0443(17) 0.0312(15) 0.0017(13) 0.0114(14) -0.0045(14)
C12 0.042(2) 0.050(2) 0.053(2) -0.0057(17) 0.0143(17) -0.0069(17)
C13 0.041(2) 0.054(2) 0.049(2) -0.0086(17) 0.0171(17) -0.0032(17)
N4 0.0396(16) 0.0393(16) 0.0380(15) -0.0077(12) 0.0088(12) -0.0014(13)
C14 0.0411(19) 0.0408(19) 0.0405(18) -0.0070(15) 0.0061(15) 0.0066(15)
C15 0.047(2) 0.0338(17) 0.0362(17) -0.0035(13) 0.0077(15) 0.0023(15)
C16 0.055(2) 0.045(2) 0.0392(18) -0.0005(16) 0.0058(17) 0.0065(17)
C17 0.076(3) 0.043(2) 0.0322(17) 0.0027(15) 0.0102(18) 0.0028(19)
F2 0.102(2) 0.0669(17) 0.0477(13) 0.0215(12) 0.0149(14) 0.0072(15)
C18 0.070(3) 0.053(2) 0.043(2) -0.0008(17) 0.024(2) -0.005(2)
C19 0.049(2) 0.045(2) 0.0403(18) -0.0045(15) 0.0131(16) -0.0018(16)
C20 0.0460(19) 0.0308(16) 0.0335(16) -0.0060(13) 0.0056(14) -0.0018(14)
O2 0.0385(13) 0.0416(14) 0.0459(13) 0.0060(11) 0.0043(11) -0.0047(11)
O3 0.0736(19) 0.0614(18) 0.0342(13) -0.0025(12) 0.0101(13) -0.0231(15)
C21 0.053(2) 0.044(2) 0.0419(19) 0.0012(16) 0.0080(17) -0.0029(17)
C22 0.074(3) 0.073(3) 0.049(2) 0.002(2) 0.021(2) -0.013(2)
C23 0.067(3) 0.080(3) 0.082(3) 0.005(3) 0.032(3) -0.017(3)
C24 0.055(3) 0.071(3) 0.090(4) -0.009(3) 0.015(3) -0.020(2)
F3 0.077(2) 0.130(3) 0.127(3) -0.031(2) 0.026(2) -0.057(2)
C25 0.062(3) 0.067(3) 0.056(2) -0.013(2) 0.007(2) -0.012(2)
C26 0.049(2) 0.042(2) 0.0424(19) -0.0029(15) 0.0086(16) 0.0006(16)
C27 0.062(2) 0.049(2) 0.0360(18) -0.0129(16) 0.0060(17) 0.0017(19)
N5 0.063(2) 0.0492(18) 0.0358(15) -0.0074(13) 0.0194(15) 0.0000(16)
C28 0.099(4) 0.079(3) 0.049(2) -0.019(2) 0.043(3) -0.009(3)
C29 0.111(4) 0.078(3) 0.043(2) -0.001(2) 0.035(3) -0.020(3)
N6 0.058(2) 0.057(2) 0.0492(19) -0.0020(15) 0.0256(17) -0.0073(18)
C30 0.070(3) 0.050(3) 0.074(3) -0.001(2) 0.026(2) -0.013(2)
C31 0.068(3) 0.048(2) 0.077(3) 0.004(2) 0.023(2) 0.007(2)
N7 0.051(2) 0.065(2) 0.055(2) -0.0025(17) 0.0219(17) 0.0070(19)
C32 0.122(4) 0.129(4) 0.084(3) -0.010(3) 0.045(3) 0.061(3)
C33 0.082(3) 0.111(4) 0.078(3) -0.042(3) 0.017(2) 0.031(3)
N8 0.0419(18) 0.082(3) 0.058(2) -0.0375(19) 0.0073(16) 0.0094(18)
C34 0.048(2) 0.077(3) 0.052(2) -0.031(2) 0.0078(19) 0.001(2)
C35 0.0388(19) 0.053(2) 0.055(2) -0.0154(18) 0.0111(17) 0.0005(17)
C36 0.053(3) 0.095(4) 0.056(3) -0.033(3) 0.000(2) 0.011(2)
C37 0.047(2) 0.086(4) 0.073(3) -0.027(3) -0.006(2) 0.014(2)
F4 0.067(2) 0.184(4) 0.096(2) -0.061(3) -0.0262(17) 0.053(2)
C38 0.043(2) 0.061(3) 0.079(3) -0.020(2) 0.017(2) 0.0049(19)
C39 0.048(2) 0.050(2) 0.060(2) -0.0127(18) 0.0215(19) -0.0009(18)
C40 0.0369(18) 0.0376(18) 0.0469(19) -0.0062(15) 0.0107(15) -0.0040(14)
O4 0.0493(16) 0.0688(19) 0.0452(14) -0.0148(13) 0.0116(12) 0.0110(14)
Fe2 0.0400(3) 0.0421(3) 0.0346(3) -0.0070(2) 0.0109(2) -0.0011(2)
N9 0.051(2) 0.073(3) 0.050(2) 0.0012(18) 0.0159(17) -0.0017(19)
O5 0.168(5) 0.158(5) 0.059(2) -0.013(3) 0.005(3) 0.101(4)
O6 0.132(4) 0.178(5) 0.062(2) 0.028(3) 0.008(3) 0.018(4)
O7 0.192(6) 0.162(5) 0.142(5) 0.035(4) 0.102(5) 0.091(5)
N10 0.063(2) 0.078(3) 0.058(2) -0.007(2) 0.021(2) -0.008(2)
O8 0.140(4) 0.124(4) 0.083(3) 0.002(3) 0.066(3) -0.016(3)
O9 0.110(3) 0.170(5) 0.059(2) -0.014(3) 0.035(2) 0.022(3)
O10 0.071(3) 0.222(8) 0.282(9) -0.120(7) 0.047(4) -0.053(4)

loop_
_atom_type_symbol
_atom_type_description
_atom_type_scat_dispersion_real
_atom_type_scat_dispersion_imag
_atom_type_scat_source
C C 0.0033 0.0016 'International Tables Vol C Tables 4.2.6.8 and 6.1.1.4'
H H 0.0000 0.0000 'International Tables Vol C Tables 4.2.6.8 and 6.1.1.4'
N N 0.0061 0.0033 'International Tables Vol C Tables 4.2.6.8 and 6.1.1.4'
O O 0.0106 0.0060 'International Tables Vol C Tables 4.2.6.8 and 6.1.1.4'
F F 0.0171 0.0103 'International Tables Vol C Tables 4.2.6.8 and 6.1.1.4'
Fe Fe 0.3463 0.8444 'International Tables Vol C Tables 4.2.6.8 and 6.1.1.4'

loop_
_geom_angle_atom_site_label_1
_geom_angle_atom_site_label_2
_geom_angle_atom_site_label_3
_geom_angle
_geom_angle_site_symmetry_1
_geom_angle_site_symmetry_3
_geom_angle_publ_flag
O1 Fe1 O2 103.93(12) . . ?
O1 Fe1 N4 95.57(11) . . ?
O2 Fe1 N4 86.40(11) . . ?
O1 Fe1 N1 87.02(11) . . ?
O2 Fe1 N1 89.54(11) . . ?
N4 Fe1 N1 175.61(12) . . ?
O1 Fe1 N3 90.49(12) . . ?
O2 Fe1 N3 160.20(11) . . ?
N4 Fe1 N3 78.64(12) . . ?
N1 Fe1 N3 104.92(12) . . ?
O1 Fe1 N2 158.50(12) . . ?
O2 Fe1 N2 91.78(12) . . ?
N4 Fe1 N2 100.04(12) . . ?
N1 Fe1 N2 78.41(12) . . ?
N3 Fe1 N2 78.29(12) . . ?
C1 O1 Fe1 129.0(2) . . ?
O1 C1 C2 118.6(3) . . ?
O1 C1 C6 122.9(3) . . ?
C2 C1 C6 118.5(3) . . ?
C3 C2 C1 120.8(4) . . ?
C3 C2 H1 119.6 . . ?
C1 C2 H1 119.6 . . ?
C4 C3 C2 119.0(4) . . ?
C4 C3 H2 120.5 . . ?
C2 C3 H2 120.5 . . ?
C5 C4 F1 119.2(4) . . ?
C5 C4 C3 122.6(4) . . ?
F1 C4 C3 118.2(3) . . ?
C4 C5 C6 119.4(4) . . ?
C4 C5 H3 120.3 . . ?
C6 C5 H3 120.3 . . ?
C5 C6 C1 119.5(3) . . ?
C5 C6 C7 117.6(3) . . ?
C1 C6 C7 122.8(3) . . ?
N1 C7 C6 125.3(3) . . ?
N1 C7 H4 117.4 . . ?
C6 C7 H4 117.4 . . ?
C7 N1 C8 119.4(3) . . ?
C7 N1 Fe1 122.5(2) . . ?
C8 N1 Fe1 115.9(2) . . ?
N1 C8 C9 107.5(3) . . ?
N1 C8 H5 110.2 . . ?
C9 C8 H5 110.2 . . ?
N1 C8 H6 110.2 . . ?
C9 C8 H6 110.2 . . ?
H5 C8 H6 108.5 . . ?
N2 C9 C8 109.8(3) . . ?
N2 C9 H7 109.7 . . ?
C8 C9 H7 109.7 . . ?
N2 C9 H8 109.7 . . ?
C8 C9 H8 109.7 . . ?
H7 C9 H8 108.2 . . ?
C9 N2 C10 114.7(3) . . ?
C9 N2 Fe1 106.9(2) . . ?
C10 N2 Fe1 112.7(2) . . ?
C9 N2 H9 113(3) . . ?
C10 N2 H9 106(3) . . ?
Fe1 N2 H9 103(3) . . ?
N2 C10 C11 110.6(3) . . ?
N3 C11 C10 109.7(3) . . ?
N3 C11 H10 109.7 . . ?
C10 C11 H10 109.7 . . ?
N3 C11 H11 109.7 . . ?
C10 C11 H11 109.7 . . ?
H10 C11 H11 108.2 . . ?
C11 N3 C12 113.7(3) . . ?
C11 N3 Fe1 107.8(2) . . ?
C12 N3 Fe1 110.1(2) . . ?
C11 N3 H12 110(4) . . ?
C12 N3 H12 110(4) . . ?
Fe1 N3 H12 105(4) . . ?
N3 C12 C13 108.0(3) . . ?
N3 C12 H13 110.1 . . ?
C13 C12 H13 110.1 . . ?
N3 C12 H14 110.1 . . ?
C13 C12 H14 110.1 . . ?
H13 C12 H14 108.4 . . ?
N4 C13 C12 106.5(3) . . ?
N4 C13 H15 110.4 . . ?
C12 C13 H15 110.4 . . ?
N4 C13 H16 110.4 . . ?
C12 C13 H16 110.4 . . ?
H15 C13 H16 108.6 . . ?
C14 N4 C13 120.0(3) . . ?
C14 N4 Fe1 127.7(3) . . ?
C13 N4 Fe1 112.0(2) . . ?
N4 C14 C15 124.1(3) . . ?
N4 C14 H17 117.9 . . ?
C15 C14 H17 117.9 . . ?
C20 C15 C16 119.4(4) . . ?
C20 C15 C14 123.2(3) . . ?
C16 C15 C14 117.4(3) . . ?
C17 C16 C15 118.8(4) . . ?
C17 C16 H18 120.6 . . ?
C15 C16 H18 120.6 . . ?
C16 C17 F2 119.2(4) . . ?
C16 C17 C18 123.1(4) . . ?
F2 C17 C18 117.7(4) . . ?
C17 C18 C19 118.7(4) . . ?
C17 C18 H19 120.7 . . ?
C19 C18 H19 120.7 . . ?
C18 C19 C20 121.4(4) . . ?
C18 C19 H20 119.3 . . ?
C20 C19 H20 119.3 . . ?
O2 C20 C19 119.1(3) . . ?
O2 C20 C15 122.2(3) . . ?
C19 C20 C15 118.6(3) . . ?
C20 O2 Fe1 131.2(2) . . ?
C21 O3 Fe2 134.3(2) . . ?
O3 C21 C22 119.3(4) . . ?
O3 C21 C26 122.0(4) . . ?
C22 C21 C26 118.6(4) . . ?
C23 C22 C21 121.7(4) . . ?
C23 C22 H21 119.2 . . ?
C21 C22 H21 119.2 . . ?
C24 C23 C22 118.7(5) . . ?
C24 C23 H22 120.7 . . ?
C22 C23 H22 120.7 . . ?
C25 C24 F3 119.4(5) . . ?
C25 C24 C23 122.2(4) . . ?
F3 C24 C23 118.4(5) . . ?
C24 C25 C26 119.7(4) . . ?
C24 C25 H23 120.2 . . ?
C26 C25 H23 120.2 . . ?
C21 C26 C25 119.2(4) . . ?
C21 C26 C27 122.7(4) . . ?
C25 C26 C27 118.1(4) . . ?
N5 C27 C26 125.4(3) . . ?
N5 C27 H24 117.3 . . ?
C26 C27 H24 117.3 . . ?
C27 N5 C28 120.0(3) . . ?
C27 N5 Fe2 127.8(3) . . ?
C28 N5 Fe2 111.8(3) . . ?
N5 C28 C29 106.5(4) . . ?
N5 C28 H25 110.4 . . ?
C29 C28 H25 110.4 . . ?
N5 C28 H26 110.4 . . ?
C29 C28 H26 110.4 . . ?
H25 C28 H26 108.6 . . ?
N6 C29 C28 108.9(4) . . ?
N6 C29 H27 109.9 . . ?
C28 C29 H27 109.9 . . ?
N6 C29 H28 109.9 . . ?
C28 C29 H28 109.9 . . ?
H27 C29 H28 108.3 . . ?
C30 N6 C29 113.0(4) . . ?
C30 N6 Fe2 109.4(3) . . ?
C29 N6 Fe2 110.1(3) . . ?
C30 N6 H29 107(4) . . ?
C29 N6 H29 117(4) . . ?
Fe2 N6 H29 100(4) . . ?
N6 C30 C31 108.8(4) . . ?
N6 C30 H30 109.9 . . ?
C31 C30 H30 109.9 . . ?
N6 C30 H31 109.9 . . ?
C31 C30 H31 109.9 . . ?
H30 C30 H31 108.3 . . ?
N7 C31 C30 110.0(4) . . ?
N7 C31 H32 109.7 . . ?
C30 C31 H32 109.7 . . ?
N7 C31 H33 109.7 . . ?
C30 C31 H33 109.7 . . ?
H32 C31 H33 108.2 . . ?
C31 N7 C32 109.6(5) . . ?
C31 N7 Fe2 112.8(3) . . ?
C32 N7 Fe2 109.5(3) . . ?
C31 N7 H34 117(4) . . ?
C32 N7 H34 109(4) . . ?
Fe2 N7 H34 98(4) . . ?
C33 C32 N7 117.4(5) . . ?
C33 C32 H35 107.9 . . ?
N7 C32 H35 107.9 . . ?
C33 C32 H36 107.9 . . ?
N7 C32 H36 108.0 . . ?
H35 C32 H36 107.2 . . ?
C32 C33 N8 110.3(5) . . ?
C32 C33 H37 109.6 . . ?
N8 C33 H37 109.6 . . ?
C32 C33 H38 109.6 . . ?
N8 C33 H38 109.6 . . ?
H37 C33 H38 108.1 . . ?
C34 N8 C33 118.2(4) . . ?
C34 N8 Fe2 127.7(3) . . ?
C33 N8 Fe2 113.3(3) . . ?
N8 C34 C35 124.6(4) . . ?
N8 C34 H39 117.7 . . ?
C35 C34 H39 117.7 . . ?
C40 C35 C36 119.7(4) . . ?
C40 C35 C34 122.9(4) . . ?
C36 C35 C34 117.4(4) . . ?
C37 C36 C35 118.9(4) . . ?
C37 C36 H40 120.6 . . ?
C35 C36 H40 120.6 . . ?
C36 C37 C38 123.3(4) . . ?
C36 C37 F4 119.2(4) . . ?
C38 C37 F4 117.5(4) . . ?
C37 C38 C39 118.4(4) . . ?
C37 C38 H41 120.8 . . ?
C39 C38 H41 120.8 . . ?
C38 C39 C40 121.0(4) . . ?
C38 C39 H42 119.5 . . ?
C40 C39 H42 119.5 . . ?
O4 C40 C35 122.8(3) . . ?
O4 C40 C39 118.6(3) . . ?
C35 C40 C39 118.5(3) . . ?
C40 O4 Fe2 135.4(2) . . ?
O4 Fe2 O3 110.14(14) . . ?
O4 Fe2 N5 94.07(12) . . ?
O3 Fe2 N5 84.74(12) . . ?
O4 Fe2 N8 85.03(12) . . ?
O3 Fe2 N8 88.21(14) . . ?
N5 Fe2 N8 172.11(16) . . ?
O4 Fe2 N7 151.06(15) . . ?
O3 Fe2 N7 92.36(15) . . ?
N5 Fe2 N7 106.28(14) . . ?
N8 Fe2 N7 77.49(14) . . ?
O4 Fe2 N6 87.64(15) . . ?
O3 Fe2 N6 155.85(14) . . ?
N5 Fe2 N6 77.59(13) . . ?
N8 Fe2 N6 110.16(16) . . ?
N7 Fe2 N6 77.20(15) . . ?
O7 N9 O5 117.5(5) . . ?
O7 N9 O6 121.3(5) . . ?
O5 N9 O6 121.0(5) . . ?
O10 N10 O9 124.6(6) . . ?
O10 N10 O8 117.3(6) . . ?
O9 N10 O8 117.8(5) . . ?

loop_
_geom_bond_atom_site_label_1
_geom_bond_atom_site_label_2
_geom_bond_distance
_geom_bond_site_symmetry_2
_geom_bond_publ_flag
Fe1 O1 1.909(2) . ?
Fe1 O2 1.912(3) . ?
Fe1 N4 2.085(3) . ?
Fe1 N1 2.094(3) . ?
Fe1 N3 2.170(3) . ?
Fe1 N2 2.177(3) . ?
O1 C1 1.321(4) . ?
C1 C2 1.405(5) . ?
C1 C6 1.411(5) . ?
C2 C3 1.383(6) . ?
C2 H1 0.9300 . ?
C3 C4 1.373(6) . ?
C3 H2 0.9300 . ?
C4 C5 1.356(5) . ?
C4 F1 1.369(4) . ?
C5 C6 1.408(5) . ?
C5 H3 0.9300 . ?
C6 C7 1.439(5) . ?
C7 N1 1.283(4) . ?
C7 H4 0.9300 . ?
N1 C8 1.476(4) . ?
C8 C9 1.509(5) . ?
C8 H5 0.9700 . ?
C8 H6 0.9700 . ?
C9 N2 1.473(5) . ?
C9 H7 0.9700 . ?
C9 H8 0.9700 . ?
N2 C10 1.498(5) . ?
N2 H9 0.81(4) . ?
C10 C11 1.514(5) . ?
C11 N3 1.471(5) . ?
C11 H10 0.9700 . ?
C11 H11 0.9700 . ?
N3 C12 1.481(5) . ?
N3 H12 0.79(5) . ?
C12 C13 1.504(6) . ?
C12 H13 0.9700 . ?
C12 H14 0.9700 . ?
C13 N4 1.464(5) . ?
C13 H15 0.9700 . ?
C13 H16 0.9700 . ?
N4 C14 1.286(5) . ?
C14 C15 1.439(5) . ?
C14 H17 0.9300 . ?
C15 C20 1.416(5) . ?
C15 C16 1.416(5) . ?
C16 C17 1.358(6) . ?
C16 H18 0.9300 . ?
C17 F2 1.364(4) . ?
C17 C18 1.375(6) . ?
C18 C19 1.379(5) . ?
C18 H19 0.9300 . ?
C19 C20 1.396(5) . ?
C19 H20 0.9300 . ?
C20 O2 1.323(4) . ?
O3 C21 1.329(5) . ?
O3 Fe2 1.913(3) . ?
C21 C22 1.396(6) . ?
C21 C26 1.401(5) . ?
C22 C23 1.377(7) . ?
C22 H21 0.9300 . ?
C23 C24 1.373(7) . ?
C23 H22 0.9300 . ?
C24 C25 1.358(7) . ?
C24 F3 1.361(5) . ?
C25 C26 1.413(6) . ?
C25 H23 0.9300 . ?
C26 C27 1.429(6) . ?
C27 N5 1.273(5) . ?
C27 H24 0.9300 . ?
N5 C28 1.469(5) . ?
N5 Fe2 2.110(3) . ?
C28 C29 1.491(7) . ?
C28 H25 0.9700 . ?
C28 H26 0.9700 . ?
C29 N6 1.476(6) . ?
C29 H27 0.9700 . ?
C29 H28 0.9700 . ?
N6 C30 1.475(6) . ?
N6 Fe2 2.211(4) . ?
N6 H29 0.81(5) . ?
C30 C31 1.504(7) . ?
C30 H30 0.9700 . ?
C30 H31 0.9700 . ?
C31 N7 1.461(6) . ?
C31 H32 0.9700 . ?
C31 H33 0.9700 . ?
N7 C32 1.476(7) . ?
N7 Fe2 2.203(4) . ?
N7 H34 0.79(6) . ?
C32 C33 1.393(6) . ?
C32 H35 0.9700 . ?
C32 H36 0.9700 . ?
C33 N8 1.456(6) . ?
C33 H37 0.9700 . ?
C33 H38 0.9700 . ?
N8 C34 1.276(5) . ?
N8 Fe2 2.128(3) . ?
C34 C35 1.437(6) . ?
C34 H39 0.9300 . ?
C35 C40 1.400(5) . ?
C35 C36 1.402(6) . ?
C36 C37 1.352(7) . ?
C36 H40 0.9300 . ?
C37 C38 1.370(7) . ?
C37 F4 1.374(5) . ?
C38 C39 1.374(6) . ?
C38 H41 0.9300 . ?
C39 C40 1.403(5) . ?
C39 H42 0.9300 . ?
C40 O4 1.319(4) . ?
O4 Fe2 1.907(3) . ?
N9 O7 1.191(6) . ?
N9 O5 1.195(5) . ?
N9 O6 1.213(5) . ?
N10 O10 1.176(6) . ?
N10 O9 1.208(5) . ?
N10 O8 1.220(5) . ?
